data_7157608
loop_
_publ_author_name
'Cera, Gianpiero'
'Balestri, Davide'
'Bazzoni, Margherita'
'Marchi\`o, Luciano'
'Secchi, Andrea'
'Arduini, Arturo'

_publ_section_title
;
 Trisulfonamide calix[6]arene-catalysed Michael addition to nitroalkenes.
;
_journal_issue 32
_journal_name_full 'Organic &amp; biomolecular chemistry'
_journal_page_first 6241
_journal_page_last 6246
_journal_paper_doi 10.1039/d0ob01319f
_journal_volume 18
_journal_year 2020
_chemical_formula_moiety 'C90 H111 N3 O15 S3, 3(H2 O)'
_chemical_formula_sum 'C90 H117 N3 O18 S3'
_chemical_formula_weight 1625.04
_space_group_crystal_system triclinic
_space_group_IT_number 2
_space_group_name_Hall '-P 1'
_space_group_name_H-M_alt 'P -1'
_atom_sites_solution_hydrogens mixed
_atom_sites_solution_primary dual
_audit_creation_date 2020-06-11
_audit_creation_method
;
Olex2 1.2
(compiled 2018.05.29 svn.r3508 for OlexSys, GUI svn.r5506)
;
_audit_update_record
;
2020-06-12 deposited with the CCDC.	2020-07-21 downloaded from the CCDC.
;
_cell_angle_alpha 74.481(2)
_cell_angle_beta 69.188(2)
_cell_angle_gamma 67.602(2)
_cell_formula_units_Z 2
_cell_length_a 15.5420(6)
_cell_length_b 16.5195(6)
_cell_length_c 20.2175(7)
_cell_measurement_reflns_used 9785
_cell_measurement_temperature 200.0
_cell_measurement_theta_max 69.16
_cell_measurement_theta_min 2.93
_cell_volume 4433.3(3)
_computing_cell_refinement 'SAINT v8.37A (Bruker, 2015)'
_computing_data_reduction 'SAINT v8.37A (Bruker, 2015)'
_computing_molecular_graphics 'Olex2 (Dolomanov et al., 2009)'
_computing_publication_material 'Olex2 (Dolomanov et al., 2009)'
_computing_structure_refinement 'XL (Sheldrick, 2008)'
_computing_structure_solution 'XT (Sheldrick, 2015)'
_diffrn_ambient_temperature 200.0
_diffrn_measured_fraction_theta_full 0.987
_diffrn_measured_fraction_theta_max 0.978
_diffrn_measurement_device_type 'Bruker D8 PhotonII'
_diffrn_measurement_method '\f and \w scans'
_diffrn_radiation_type CuK\a
_diffrn_radiation_wavelength 1.54178
_diffrn_reflns_av_R_equivalents 0.0917
_diffrn_reflns_av_unetI/netI 0.1253
_diffrn_reflns_Laue_measured_fraction_full 0.987
_diffrn_reflns_Laue_measured_fraction_max 0.978
_diffrn_reflns_limit_h_max 18
_diffrn_reflns_limit_h_min -16
_diffrn_reflns_limit_k_max 19
_diffrn_reflns_limit_k_min -19
_diffrn_reflns_limit_l_max 23
_diffrn_reflns_limit_l_min -24
_diffrn_reflns_number 36476
_diffrn_reflns_point_group_measured_fraction_full 0.987
_diffrn_reflns_point_group_measured_fraction_max 0.978
_diffrn_reflns_theta_full 67.679
_diffrn_reflns_theta_max 70.199
_diffrn_reflns_theta_min 3.208
_diffrn_source microfocus
_diffrn_standards_number 0
_exptl_absorpt_coefficient_mu 1.311
_exptl_absorpt_correction_T_max 0.7533
_exptl_absorpt_correction_T_min 0.6080
_exptl_absorpt_correction_type multi-scan
_exptl_absorpt_process_details
'SADABS-2014/5 (Bruker,2014/5) was used for absorption correction. wR2(int) was 0.0933 before and 0.0719 after correction. The Ratio of minimum to maximum transmission is 0.7933. The \l/2 correction factor is 0.00150.'
_exptl_crystal_colour 'clear light white'
_exptl_crystal_colour_lustre clear
_exptl_crystal_colour_modifier light
_exptl_crystal_colour_primary white
_exptl_crystal_density_diffrn 1.217
_exptl_crystal_description block
_exptl_crystal_F_000 1740
_exptl_crystal_size_max 0.07
_exptl_crystal_size_mid 0.06
_exptl_crystal_size_min 0.04
_refine_diff_density_max 0.298
_refine_diff_density_min -0.297
_refine_diff_density_rms 0.055
_refine_ls_extinction_method none
_refine_ls_goodness_of_fit_ref 1.003
_refine_ls_hydrogen_treatment mixed
_refine_ls_matrix_type full
_refine_ls_number_parameters 1073
_refine_ls_number_reflns 16505
_refine_ls_number_restraints 48
_refine_ls_restrained_S_all 1.003
_refine_ls_R_factor_all 0.1658
_refine_ls_R_factor_gt 0.0698
_refine_ls_shift/su_max 0.000
_refine_ls_shift/su_mean 0.000
_refine_ls_structure_factor_coef Fsqd
_refine_ls_weighting_details 'w=1/[\s^2^(Fo^2^)+(0.0674P)^2^] where P=(Fo^2^+2Fc^2^)/3'
_refine_ls_weighting_scheme calc
_refine_ls_wR_factor_gt 0.1540
_refine_ls_wR_factor_ref 0.1963
_reflns_Friedel_coverage 0.000
_reflns_number_gt 7234
_reflns_number_total 16505
_reflns_threshold_expression 'I > 2\s(I)'
_cod_data_source_file d0ob01319f2.cif
_cod_data_source_block cu_jf11bis_0m_db_ok
_cod_depositor_comments 'Adding full bibliography for 7157608.cif.'
_cod_database_code 7157608
_shelx_shelxl_version_number 2014/7
_shelx_space_group_comment
;
The symmetry employed for this shelxl refinement is uniquely defined
by the following loop, which should always be used as a source of
symmetry information in preference to the above space-group names.
They are only intended as comments.
;
_shelx_estimated_absorpt_t_max 0.949
_shelx_estimated_absorpt_t_min 0.914
_olex2_refinement_description
;
1. Fixed Uiso
 At 1.2 times of:
  All C(H) groups, All C(H,H) groups, All N(H) groups
 At 1.5 times of:
  All C(H,H,H) groups, All O(H,H) groups
2. Restrained distances
 N1S2-H1S2
 0.9 with sigma of 0.02
 N1S1-H1S1
 0.9 with sigma of 0.02
 O1W3-H1WA = O1W3-H1WB
 0.9 with sigma of 0.02
 O1W2-H1WF = O1W2-H1WE
 0.9 with sigma of 0.02
 O2E2-C8E = O2E2-C8E2 = C8E2-C9E2 = C8E-C9E
 1.4 with sigma of 0.02
 H1WA-H1WB
 1.4 with sigma of 0.04
 H1WF-H1WE
 1.4 with sigma of 0.04
3. Uiso/Uaniso restraints and constraints
C8E2 \\sim C9E2: within 1.7A with sigma of 0.01 and sigma for terminal atoms of
0.02
C8E \\sim C9E: within 1.7A with sigma of 0.01 and sigma for terminal atoms of
0.02
Uanis(C9E) \\sim Ueq, Uanis(C8E) \\sim Ueq: with sigma of 0.05 and sigma for
terminal atoms of 0.1
Uanis(C8E2) \\sim Ueq, Uanis(C9E2) \\sim Ueq: with sigma of 0.05 and sigma for
terminal atoms of 0.1
4. Others
 Sof(C8E)=Sof(H8EG)=Sof(H8EH)=Sof(C9E)=Sof(H9EJ)=Sof(H9EK)=Sof(H9EL)=1-FVAR(1)
 Sof(C9E2)=Sof(H9EG)=Sof(H9EH)=Sof(H9EI)=Sof(C8E2)=Sof(H8EE)=Sof(H8EF)=FVAR(1)
 Fixed X: H1WA(0.544089) H1WB(0.523141) H1WC(0.49032) H1WD(0.576009) H1WE(-
 0.27562) H1WF(-0.264491)
 Fixed Y: H1WA(0.34962) H1WB(0.44218) H1WC(0.339449) H1WD(0.259749)
 H1WE(0.473459) H1WF(0.38377)
 Fixed Z: H1WA(0.21152) H1WB(0.21877) H1WC(-0.087191) H1WD(-0.099431) H1WE(-
 0.01476) H1WF(0.002429)
5.a Riding coordinates:
 N1S3(H1S3)
5.b Secondary CH2 refined with riding coordinates:
 C4ME(H4MA,H4MB), C6ME(H6MA,H6MB), C1ME(H1MA,H1MB), C6E1(H6EA,H6EB), C3ME(H3MA,
 H3MB), C5ME(H5MA,H5MB), C2ME(H2MA,H2MB), C6E2(H6EC,H6ED), C6E3(H6EE,H6EF),
 C7E1(H7EA,H7EB), C7E2(H7EC,H7ED), C7E3(H7EE,H7EF), C8E1(H8EA,H8EB), C8E3(H8EC,
 H8ED), C8E2(H8EE,H8EF), C8E(H8EG,H8EH)
5.c Aromatic/amide H refined with riding coordinates:
 C1M3(H1M3), C5E2(H5E2), C5M1(H5M1), C5M3(H5M3), C5M2(H5M2), C5E3(H5E3),
 C5E1(H5E1), C1M1(H1M1), C1E1(H1E1), C1E2(H1E2), C1M2(H1M2), C1E3(H1E3),
 C1S3(H1SA), C1S1(H1SB), C5S3(H5S3), C2S1(H2S1), C4S2(H4S2), C2S3(H2S3),
 C4S1(H4S1), C5S2(H5S2), C5S1(H5S1), C2S2(H2S2), C1S2(H1SC), C4S3(H4S3)
5.d Idealised Me refined as rotating group:
 C1MT(H1MC,H1MD,H1ME), C2MT(H2MC,H2MD,H2ME), C3MT(H3MC,H3MD,H3ME), C8M2(H8MA,
 H8MB,H8MC), C8M1(H8MD,H8ME,H8MF), C7M2(H7MA,H7MB,H7MC), C7M3(H7MD,H7ME,H7MF),
 C6S1(H6SA,H6SB,H6SC), C6S2(H6SD,H6SE,H6SF), C9M1(H9MA,H9MB,H9MC), C9E1(H9EA,
 H9EB,H9EC), C9M2(H9MD,H9ME,H9MF), C8M3(H8MG,H8MH,H8MI), C7M1(H7MG,H7MH,H7MI),
 C9M3(H9MG,H9MH,H9MI), C6S3(H6SG,H6SH,H6SI), C9E3(H9ED,H9EE,H9EF), C9E2(H9EG,
 H9EH,H9EI), C9E(H9EJ,H9EK,H9EL)
;
_olex2_exptl_crystal_mounting_method Cryoloop
_olex2_submission_special_instructions 'No special instructions were received'

loop_
_space_group_symop_operation_xyz
'x, y, z'
'-x, -y, -z'

loop_
_atom_site_label
_atom_site_type_symbol
_atom_site_fract_x
_atom_site_fract_y
_atom_site_fract_z
_atom_site_U_iso_or_equiv
_atom_site_adp_type
_atom_site_occupancy
_atom_site_site_symmetry_order
_atom_site_calc_flag
_atom_site_refinement_flags_posn
_atom_site_refinement_flags_adp
_atom_site_refinement_flags_occupancy
_atom_site_disorder_assembly
_atom_site_disorder_group
S1S2 S -0.31846(8) 0.54683(9) 0.17815(7) 0.0711(3) Uani 1 1 d . . . . .
S1S3 S 0.32950(9) 0.53983(8) 0.37443(8) 0.0741(4) Uani 1 1 d . . . . .
S1S1 S 0.65031(10) 0.21590(9) 0.08024(7) 0.0750(4) Uani 1 1 d . . . . .
O1M2 O 0.05633(18) 0.44276(18) 0.26535(15) 0.0548(7) Uani 1 1 d . . . . .
O1E3 O 0.04225(19) 0.30052(19) 0.45374(14) 0.0553(7) Uani 1 1 d . . . . .
O1M1 O 0.29247(19) 0.1932(2) -0.01946(15) 0.0568(7) Uani 1 1 d . . . . .
O1E2 O 0.16680(19) 0.4184(2) 0.06590(15) 0.0600(7) Uani 1 1 d . . . . .
O1E1 O 0.39179(19) -0.06456(19) 0.19947(16) 0.0570(7) Uani 1 1 d . . . . .
O1M3 O 0.29727(19) 0.0874(2) 0.32717(17) 0.0632(8) Uani 1 1 d . . . . .
O2E1 O 0.3336(2) -0.2042(2) 0.18517(18) 0.0730(9) Uani 1 1 d . . . . .
O2S2 O -0.3200(2) 0.6301(3) 0.1870(2) 0.0853(10) Uani 1 1 d . . . . .
O2S1 O 0.6287(3) 0.2268(3) 0.15306(19) 0.0873(10) Uani 1 1 d . . . . .
O1S3 O 0.2366(2) 0.5939(2) 0.4088(2) 0.0947(12) Uani 1 1 d . . . . .
O1S2 O -0.4034(2) 0.5409(3) 0.1693(2) 0.0875(11) Uani 1 1 d . . . . .
O1S1 O 0.6756(3) 0.2841(3) 0.0244(2) 0.0897(11) Uani 1 1 d . . . . .
N1S2 N -0.2311(3) 0.5119(3) 0.1096(2) 0.0636(10) Uani 1 1 d D . . . .
N1S3 N 0.3133(3) 0.4827(3) 0.3286(2) 0.0630(9) Uani 1 1 d . . . . .
H1S3 H 0.3692 0.4469 0.3069 0.076 Uiso 1 1 d R . . . .
O2S3 O 0.4019(3) 0.5783(3) 0.3259(2) 0.0929(12) Uani 1 1 d . . . . .
N1S1 N 0.5596(3) 0.2049(3) 0.0667(2) 0.0671(10) Uani 1 1 d D . . . .
O2E3 O 0.0357(3) 0.1401(3) 0.5565(2) 0.0937(12) Uani 1 1 d . . . . .
O1W3 O 0.5076(3) 0.3918(3) 0.2414(2) 0.0950(11) Uani 1 1 d D . . . .
H1WA H 0.5441 0.3496 0.2115 0.143 Uiso 1 1 d DR . . . .
H1WB H 0.5231 0.4422 0.2188 0.143 Uiso 1 1 d DR . . . .
C3E3 C 0.1077(3) 0.3473(3) 0.4242(2) 0.0512(10) Uani 1 1 d . . . . .
C3M2 C -0.0031(3) 0.5283(3) 0.2750(2) 0.0470(9) Uani 1 1 d . . . . .
C2M1 C 0.2639(3) 0.0860(3) 0.0848(2) 0.0516(10) Uani 1 1 d . . . . .
O1W1 O 0.5233(3) 0.2845(3) -0.0681(2) 0.0945(11) Uani 1 1 d . . . . .
H1WC H 0.4903 0.3394 -0.0872 0.142 Uiso 1 1 d R . . . .
H1WD H 0.5760 0.2597 -0.0994 0.142 Uiso 1 1 d R . . . .
C4E3 C 0.0757(3) 0.4377(3) 0.4035(2) 0.0520(10) Uani 1 1 d . . . . .
C2E3 C 0.2069(3) 0.2988(3) 0.4116(2) 0.0512(10) Uani 1 1 d . . . . .
C2E1 C 0.4284(3) 0.0458(3) 0.0992(2) 0.0508(10) Uani 1 1 d . . . . .
C3E2 C 0.0673(3) 0.4366(3) 0.0837(2) 0.0509(10) Uani 1 1 d . . . . .
C3M1 C 0.2294(3) 0.1656(3) 0.0443(2) 0.0507(10) Uani 1 1 d . . . . .
C2M3 C 0.4619(3) 0.0418(3) 0.3279(2) 0.0524(10) Uani 1 1 d . . . . .
O2E2 O 0.3281(3) 0.4332(3) 0.0885(3) 0.1019(13) Uani 1 1 d D . . . .
C4M1 C 0.1341(3) 0.2227(3) 0.0660(2) 0.0529(10) Uani 1 1 d . . . . .
C3M3 C 0.3673(3) 0.0936(3) 0.3523(2) 0.0537(10) Uani 1 1 d . . . . .
C4M2 C -0.0477(3) 0.5524(3) 0.3435(2) 0.0502(9) Uani 1 1 d . . . . .
C4E2 C 0.0053(3) 0.5093(3) 0.1185(2) 0.0509(10) Uani 1 1 d . . . . .
C1M3 C 0.5330(3) 0.0506(3) 0.3498(2) 0.0554(10) Uani 1 1 d . . . . .
H1M3 H 0.5989 0.0172 0.3313 0.066 Uiso 1 1 calc R . . . .
C5E2 C -0.0935(3) 0.5332(3) 0.1284(2) 0.0529(10) Uani 1 1 d . . . . .
H5E2 H -0.1364 0.5828 0.1516 0.064 Uiso 1 1 calc R . . . .
C4M3 C 0.3400(3) 0.1487(3) 0.4026(2) 0.0553(10) Uani 1 1 d . . . . .
O1W2 O -0.2592(3) 0.4274(3) 0.0192(2) 0.1020(13) Uani 1 1 d D . . . .
H1WE H -0.2756 0.4735 -0.0148 0.153 Uiso 1 1 d DR . . . .
H1WF H -0.2645 0.3838 0.0024 0.153 Uiso 1 1 d DR . . . .
C5M1 C 0.0745(3) 0.1938(3) 0.1306(2) 0.0548(10) Uani 1 1 d . . . . .
H5M1 H 0.0097 0.2312 0.1467 0.066 Uiso 1 1 calc R . . . .
C3E1 C 0.4388(3) -0.0006(3) 0.1657(2) 0.0506(10) Uani 1 1 d . . . . .
C5M3 C 0.4132(3) 0.1518(3) 0.4257(2) 0.0574(11) Uani 1 1 d . . . . .
H5M3 H 0.3955 0.1864 0.4621 0.069 Uiso 1 1 calc R . . . .
C5M2 C -0.1054(3) 0.6399(3) 0.3490(2) 0.0554(10) Uani 1 1 d . . . . .
H5M2 H -0.1375 0.6563 0.3954 0.067 Uiso 1 1 calc R . . . .
C0E1 C 0.5199(3) 0.1339(3) 0.1025(2) 0.0598(11) Uani 1 1 d . . . . .
C0M3 C 0.5103(3) 0.1067(3) 0.3980(2) 0.0524(10) Uani 1 1 d . . . . .
C0E3 C 0.2427(3) 0.4359(3) 0.3619(2) 0.0556(10) Uani 1 1 d . . . . .
C0M2 C -0.1184(3) 0.7045(3) 0.2898(2) 0.0565(10) Uani 1 1 d . . . . .
C5E3 C 0.1441(3) 0.4830(3) 0.3723(2) 0.0550(10) Uani 1 1 d . . . . .
H5E3 H 0.1234 0.5454 0.3582 0.066 Uiso 1 1 calc R . . . .
C4ME C -0.0311(3) 0.4877(3) 0.4094(2) 0.0557(10) Uani 1 1 d . . . . .
H4MA H -0.0654 0.4444 0.4187 0.067 Uiso 1 1 calc R . . . .
H4MB H -0.0596 0.5201 0.4508 0.067 Uiso 1 1 calc R . . . .
C4E1 C 0.4863(3) 0.0209(3) 0.2026(2) 0.0502(10) Uani 1 1 d . . . . .
C2M2 C -0.0102(3) 0.5907(3) 0.2142(2) 0.0504(9) Uani 1 1 d . . . . .
C2E2 C 0.0314(3) 0.3871(3) 0.0603(2) 0.0541(10) Uani 1 1 d . . . . .
C0M1 C 0.1049(3) 0.1132(3) 0.1729(2) 0.0536(10) Uani 1 1 d . . . . .
C5E1 C 0.5268(3) 0.0874(3) 0.1698(2) 0.0562(10) Uani 1 1 d . . . . .
H5E1 H 0.5605 0.1019 0.1937 0.067 Uiso 1 1 calc R . . . .
C6ME C 0.4875(3) -0.0226(3) 0.2780(2) 0.0557(10) Uani 1 1 d . . . . .
H6MA H 0.5530 -0.0652 0.2771 0.067 Uiso 1 1 calc R . . . .
H6MB H 0.4410 -0.0565 0.2972 0.067 Uiso 1 1 calc R . . . .
C0E2 C -0.1305(3) 0.4856(3) 0.1047(2) 0.0547(10) Uani 1 1 d . . . . .
C1M1 C 0.2008(3) 0.0599(3) 0.1492(2) 0.0547(10) Uani 1 1 d . . . . .
H1M1 H 0.2239 0.0048 0.1774 0.066 Uiso 1 1 calc R . . . .
C1E1 C 0.4695(3) 0.1129(3) 0.0681(2) 0.0564(10) Uani 1 1 d . . . . .
H1E1 H 0.4632 0.1452 0.0226 0.068 Uiso 1 1 calc R . . . .
C1E2 C -0.0681(3) 0.4123(3) 0.0715(2) 0.0582(11) Uani 1 1 d . . . . .
H1E2 H -0.0939 0.3790 0.0563 0.070 Uiso 1 1 calc R . . . .
C1ME C 0.3686(3) 0.0277(3) 0.0628(2) 0.0548(10) Uani 1 1 d . . . . .
H1MA H 0.3956 0.0396 0.0102 0.066 Uiso 1 1 calc R . . . .
H1MB H 0.3719 -0.0354 0.0764 0.066 Uiso 1 1 calc R . . . .
C1M2 C -0.0673(3) 0.6774(3) 0.2228(2) 0.0564(10) Uani 1 1 d . . . . .
H1M2 H -0.0719 0.7204 0.1811 0.068 Uiso 1 1 calc R . . . .
C6M1 C 0.0351(3) 0.0831(3) 0.2435(3) 0.0660(12) Uani 1 1 d . . . . .
C6E1 C 0.4540(3) -0.1541(3) 0.1923(3) 0.0630(11) Uani 1 1 d . . . . .
H6EA H 0.5064 -0.1694 0.2149 0.076 Uiso 1 1 calc R . . . .
H6EB H 0.4841 -0.1604 0.1411 0.076 Uiso 1 1 calc R . . . .
C1E3 C 0.2725(3) 0.3454(3) 0.3803(2) 0.0575(11) Uani 1 1 d . . . . .
H1E3 H 0.3400 0.3139 0.3712 0.069 Uiso 1 1 calc R . . . .
C3ME C 0.0450(3) 0.5654(3) 0.1406(2) 0.0566(10) Uani 1 1 d . . . . .
H3MA H 0.1136 0.5324 0.1393 0.068 Uiso 1 1 calc R . . . .
H3MB H 0.0437 0.6201 0.1052 0.068 Uiso 1 1 calc R . . . .
C5ME C 0.2353(3) 0.1989(3) 0.4339(3) 0.0616(11) Uani 1 1 d . . . . .
H5MA H 0.2202 0.1860 0.4867 0.074 Uiso 1 1 calc R . . . .
H5MB H 0.1945 0.1765 0.4200 0.074 Uiso 1 1 calc R . . . .
C2ME C 0.0996(3) 0.3109(3) 0.0204(2) 0.0568(10) Uani 1 1 d . . . . .
H2MA H 0.1573 0.3276 -0.0117 0.068 Uiso 1 1 calc R . . . .
H2MB H 0.0668 0.3029 -0.0102 0.068 Uiso 1 1 calc R . . . .
C6M3 C 0.5875(3) 0.1224(3) 0.4193(3) 0.0622(11) Uani 1 1 d . . . . .
C0S3 C 0.3785(3) 0.4668(3) 0.4421(3) 0.0680(12) Uani 1 1 d . . . . .
C1MT C 0.2837(3) 0.1764(4) -0.0823(2) 0.0694(13) Uani 1 1 d . . . . .
H1MC H 0.3203 0.2071 -0.1249 0.104 Uiso 1 1 calc GR . . . .
H1MD H 0.2151 0.1981 -0.0812 0.104 Uiso 1 1 calc GR . . . .
H1ME H 0.3097 0.1126 -0.0838 0.104 Uiso 1 1 calc GR . . . .
C6M2 C -0.1780(3) 0.8014(3) 0.2965(3) 0.0677(13) Uani 1 1 d . . . . .
C0S2 C -0.2885(3) 0.4706(4) 0.2516(3) 0.0693(13) Uani 1 1 d . . . . .
C6E2 C 0.2150(3) 0.3571(3) 0.1169(3) 0.0628(12) Uani 1 1 d . . . . .
H6EC H 0.2089 0.2980 0.1225 0.075 Uiso 1 1 calc R . . . .
H6ED H 0.1851 0.3777 0.1641 0.075 Uiso 1 1 calc R . . . .
C2MT C 0.0062(3) 0.3789(3) 0.2821(3) 0.0662(12) Uani 1 1 d . . . . .
H2MC H -0.0431 0.4007 0.2563 0.099 Uiso 1 1 calc GR . . . .
H2MD H -0.0253 0.3701 0.3338 0.099 Uiso 1 1 calc GR . . . .
H2ME H 0.0528 0.3224 0.2676 0.099 Uiso 1 1 calc GR . . . .
C6E3 C 0.0019(3) 0.2968(4) 0.5303(2) 0.0721(13) Uani 1 1 d . . . . .
H6EE H -0.0492 0.3537 0.5413 0.087 Uiso 1 1 calc R . . . .
H6EF H 0.0534 0.2880 0.5520 0.087 Uiso 1 1 calc R . . . .
C1S3 C 0.4759(3) 0.4475(3) 0.4362(3) 0.0726(13) Uani 1 1 d . . . . .
H1SA H 0.5171 0.4712 0.3946 0.087 Uiso 1 1 calc R . . . .
C3MT C 0.2679(3) 0.1605(3) 0.2740(3) 0.0712(13) Uani 1 1 d . . . . .
H3MC H 0.3254 0.1740 0.2394 0.107 Uiso 1 1 calc GR . . . .
H3MD H 0.2244 0.2125 0.2970 0.107 Uiso 1 1 calc GR . . . .
H3ME H 0.2339 0.1449 0.2491 0.107 Uiso 1 1 calc GR . . . .
C7E1 C 0.3939(4) -0.2141(3) 0.2284(3) 0.0718(13) Uani 1 1 d . . . . .
H7EA H 0.4364 -0.2763 0.2343 0.086 Uiso 1 1 calc R . . . .
H7EB H 0.3530 -0.1988 0.2764 0.086 Uiso 1 1 calc R . . . .
C3S3 C 0.4554(4) 0.3561(4) 0.5531(3) 0.0786(15) Uani 1 1 d . . . . .
C0S1 C 0.7446(3) 0.1155(4) 0.0666(3) 0.0724(13) Uani 1 1 d . . . . .
C1S1 C 0.7692(4) 0.0784(4) 0.0060(3) 0.0760(14) Uani 1 1 d . . . . .
H1SB H 0.7333 0.1067 -0.0280 0.091 Uiso 1 1 calc R . . . .
C5S3 C 0.3211(4) 0.4289(4) 0.5025(3) 0.0790(14) Uani 1 1 d . . . . .
H5S3 H 0.2549 0.4405 0.5062 0.095 Uiso 1 1 calc R . . . .
C7E2 C 0.3170(4) 0.3516(4) 0.0910(3) 0.0828(15) Uani 1 1 d . . . . .
H7EC H 0.3526 0.3052 0.1231 0.099 Uiso 1 1 calc R . . . .
H7ED H 0.3453 0.3346 0.0426 0.099 Uiso 1 1 calc R . . . .
C2S1 C 0.8451(4) 0.0008(4) -0.0058(3) 0.0790(15) Uani 1 1 d . . . . .
H2S1 H 0.8603 -0.0234 -0.0477 0.095 Uiso 1 1 calc R . . . .
C4S2 C -0.2421(4) 0.3197(4) 0.3111(3) 0.0810(15) Uani 1 1 d . . . . .
H4S2 H -0.2286 0.2583 0.3119 0.097 Uiso 1 1 calc R . . . .
C8M2 C -0.2340(3) 0.8416(4) 0.2404(3) 0.0804(15) Uani 1 1 d . . . . .
H8MA H -0.1884 0.8360 0.1925 0.121 Uiso 1 1 calc GR . . . .
H8MB H -0.2694 0.9043 0.2441 0.121 Uiso 1 1 calc GR . . . .
H8MC H -0.2800 0.8101 0.2489 0.121 Uiso 1 1 calc GR . . . .
C2S3 C 0.5122(4) 0.3924(4) 0.4927(3) 0.0784(15) Uani 1 1 d . . . . .
H2S3 H 0.5786 0.3797 0.4890 0.094 Uiso 1 1 calc R . . . .
C4S1 C 0.8749(4) -0.0043(4) 0.1024(3) 0.0808(15) Uani 1 1 d . . . . .
H4S1 H 0.9116 -0.0319 0.1359 0.097 Uiso 1 1 calc R . . . .
C3S2 C -0.2339(3) 0.3476(4) 0.3672(3) 0.0813(16) Uani 1 1 d . . . . .
C5S2 C -0.2699(3) 0.3809(4) 0.2538(3) 0.0787(14) Uani 1 1 d . . . . .
H5S2 H -0.2762 0.3611 0.2162 0.094 Uiso 1 1 calc R . . . .
C3S1 C 0.9001(4) -0.0429(4) 0.0421(3) 0.0771(14) Uani 1 1 d . . . . .
C7E3 C -0.0400(4) 0.2235(4) 0.5616(3) 0.0863(16) Uani 1 1 d . . . . .
H7EE H -0.0767 0.2279 0.6125 0.104 Uiso 1 1 calc R . . . .
H7EF H -0.0855 0.2279 0.5358 0.104 Uiso 1 1 calc R . . . .
C5S1 C 0.7976(4) 0.0736(4) 0.1155(3) 0.0805(15) Uani 1 1 d . . . . .
H5S1 H 0.7814 0.0976 0.1577 0.097 Uiso 1 1 calc R . . . .
C2S2 C -0.2522(4) 0.4354(5) 0.3638(3) 0.0931(18) Uani 1 1 d . . . . .
H2S2 H -0.2471 0.4551 0.4019 0.112 Uiso 1 1 calc R . . . .
C1S2 C -0.2786(4) 0.4983(4) 0.3064(3) 0.0897(17) Uani 1 1 d . . . . .
H1SC H -0.2895 0.5592 0.3052 0.108 Uiso 1 1 calc R . . . .
C4S3 C 0.3585(4) 0.3752(4) 0.5567(3) 0.0881(16) Uani 1 1 d . . . . .
H4S3 H 0.3176 0.3503 0.5976 0.106 Uiso 1 1 calc R . . . .
C8M1 C 0.0030(4) 0.1476(4) 0.2959(3) 0.0927(17) Uani 1 1 d . . . . .
H8MD H 0.0599 0.1472 0.3068 0.139 Uiso 1 1 calc GR . . . .
H8ME H -0.0426 0.1296 0.3402 0.139 Uiso 1 1 calc GR . . . .
H8MF H -0.0287 0.2075 0.2744 0.139 Uiso 1 1 calc GR . . . .
C7M2 C -0.1092(4) 0.8523(4) 0.2846(4) 0.0923(18) Uani 1 1 d . . . . .
H7MA H -0.0787 0.8313 0.3236 0.139 Uiso 1 1 calc GR . . . .
H7MB H -0.1456 0.9156 0.2837 0.139 Uiso 1 1 calc GR . . . .
H7MC H -0.0590 0.8428 0.2388 0.139 Uiso 1 1 calc GR . . . .
C8E1 C 0.2640(4) -0.2513(4) 0.2205(3) 0.0906(16) Uani 1 1 d . . . . .
H8EA H 0.2226 -0.2299 0.2665 0.109 Uiso 1 1 calc R . . . .
H8EB H 0.2984 -0.3154 0.2310 0.109 Uiso 1 1 calc R . . . .
C7M3 C 0.5701(5) 0.0997(5) 0.4997(3) 0.109(2) Uani 1 1 d . . . . .
H7MD H 0.5012 0.1265 0.5235 0.164 Uiso 1 1 calc GR . . . .
H7ME H 0.6094 0.1228 0.5139 0.164 Uiso 1 1 calc GR . . . .
H7MF H 0.5884 0.0353 0.5136 0.164 Uiso 1 1 calc GR . . . .
C6S1 C 0.9815(4) -0.1275(4) 0.0298(4) 0.0968(18) Uani 1 1 d . . . . .
H6SA H 0.9654 -0.1755 0.0673 0.145 Uiso 1 1 calc GR . . . .
H6SB H 1.0409 -0.1211 0.0313 0.145 Uiso 1 1 calc GR . . . .
H6SC H 0.9916 -0.1413 -0.0171 0.145 Uiso 1 1 calc GR . . . .
C6S2 C -0.2026(4) 0.2819(5) 0.4292(3) 0.103(2) Uani 1 1 d . . . . .
H6SD H -0.2362 0.2376 0.4445 0.155 Uiso 1 1 calc GR . . . .
H6SE H -0.2191 0.3132 0.4692 0.155 Uiso 1 1 calc GR . . . .
H6SF H -0.1323 0.2525 0.4142 0.155 Uiso 1 1 calc GR . . . .
C9M1 C -0.0554(5) 0.0852(6) 0.2277(4) 0.119(2) Uani 1 1 d . . . . .
H9MA H -0.0871 0.1454 0.2068 0.179 Uiso 1 1 calc GR . . . .
H9MB H -0.1006 0.0673 0.2724 0.179 Uiso 1 1 calc GR . . . .
H9MC H -0.0363 0.0443 0.1940 0.179 Uiso 1 1 calc GR . . . .
C9E1 C 0.2027(4) -0.2371(5) 0.1739(4) 0.108(2) Uani 1 1 d . . . . .
H9EA H 0.2440 -0.2577 0.1282 0.163 Uiso 1 1 calc GR . . . .
H9EB H 0.1669 -0.1739 0.1651 0.163 Uiso 1 1 calc GR . . . .
H9EC H 0.1566 -0.2705 0.1975 0.163 Uiso 1 1 calc GR . . . .
C9M2 C -0.2519(5) 0.8115(4) 0.3694(3) 0.119(3) Uani 1 1 d . . . . .
H9MD H -0.2980 0.7807 0.3764 0.179 Uiso 1 1 calc GR . . . .
H9ME H -0.2869 0.8745 0.3722 0.179 Uiso 1 1 calc GR . . . .
H9MF H -0.2184 0.7858 0.4068 0.179 Uiso 1 1 calc GR . . . .
C8E3 C 0.0457(5) 0.0968(5) 0.5004(4) 0.108(2) Uani 1 1 d . . . . .
H8EC H 0.0559 0.1366 0.4540 0.129 Uiso 1 1 calc R . . . .
H8ED H -0.0141 0.0825 0.5093 0.129 Uiso 1 1 calc R . . . .
C8M3 C 0.5727(4) 0.2227(4) 0.4020(4) 0.1006(19) Uani 1 1 d . . . . .
H8MG H 0.5865 0.2414 0.3501 0.151 Uiso 1 1 calc GR . . . .
H8MH H 0.6167 0.2354 0.4196 0.151 Uiso 1 1 calc GR . . . .
H8MI H 0.5054 0.2549 0.4254 0.151 Uiso 1 1 calc GR . . . .
C7M1 C 0.0799(5) -0.0078(5) 0.2778(4) 0.128(3) Uani 1 1 d . . . . .
H7MG H 0.1027 -0.0495 0.2440 0.192 Uiso 1 1 calc GR . . . .
H7MH H 0.0316 -0.0250 0.3206 0.192 Uiso 1 1 calc GR . . . .
H7MI H 0.1349 -0.0090 0.2915 0.192 Uiso 1 1 calc GR . . . .
C9M3 C 0.6868(4) 0.0754(6) 0.3805(5) 0.142(4) Uani 1 1 d . . . . .
H9MG H 0.7003 0.0115 0.3965 0.214 Uiso 1 1 calc GR . . . .
H9MH H 0.7329 0.0949 0.3899 0.214 Uiso 1 1 calc GR . . . .
H9MI H 0.6936 0.0884 0.3290 0.214 Uiso 1 1 calc GR . . . .
C6S3 C 0.4966(5) 0.2982(5) 0.6136(4) 0.110(2) Uani 1 1 d . . . . .
H6SG H 0.5624 0.2596 0.5938 0.166 Uiso 1 1 calc GR . . . .
H6SH H 0.4554 0.2617 0.6433 0.166 Uiso 1 1 calc GR . . . .
H6SI H 0.4988 0.3355 0.6430 0.166 Uiso 1 1 calc GR . . . .
C9E3 C 0.1307(5) 0.0135(5) 0.4976(5) 0.126(3) Uani 1 1 d . . . . .
H9ED H 0.1374 -0.0168 0.4596 0.189 Uiso 1 1 calc GR . . . .
H9EE H 0.1204 -0.0255 0.5437 0.189 Uiso 1 1 calc GR . . . .
H9EF H 0.1900 0.0282 0.4877 0.189 Uiso 1 1 calc GR . . . .
C9E2 C 0.4228(17) 0.5170(14) 0.0915(19) 0.131(8) Uani 0.45(3) 1 d D U P A 1
H9EG H 0.4849 0.5078 0.0990 0.197 Uiso 0.45(3) 1 calc GR . P A 1
H9EH H 0.3695 0.5438 0.1310 0.197 Uiso 0.45(3) 1 calc GR . P A 1
H9EI H 0.4179 0.5563 0.0462 0.197 Uiso 0.45(3) 1 calc GR . P A 1
C8E2 C 0.4169(16) 0.4342(12) 0.0891(19) 0.124(8) Uani 0.45(3) 1 d D U P A 1
H8EE H 0.4665 0.4116 0.0457 0.148 Uiso 0.45(3) 1 calc R . P A 1
H8EF H 0.4343 0.3921 0.1310 0.148 Uiso 0.45(3) 1 calc R . P A 1
C8E C 0.341(3) 0.4488(12) 0.1450(13) 0.159(10) Uani 0.55(3) 1 d D U P A 2
H8EG H 0.3935 0.3985 0.1605 0.190 Uiso 0.55(3) 1 calc R . P A 2
H8EH H 0.2806 0.4547 0.1852 0.190 Uiso 0.55(3) 1 calc R . P A 2
C9E C 0.366(3) 0.5302(15) 0.1266(14) 0.172(10) Uani 0.55(3) 1 d D U P A 2
H9EJ H 0.3968 0.5408 0.0749 0.259 Uiso 0.55(3) 1 calc GR . P A 2
H9EK H 0.4119 0.5243 0.1523 0.259 Uiso 0.55(3) 1 calc GR . P A 2
H9EL H 0.3075 0.5801 0.1402 0.259 Uiso 0.55(3) 1 calc GR . P A 2
H1S1 H 0.553(5) 0.238(5) 0.024(2) 0.15(3) Uiso 1 1 d D . . . .
H1S2 H -0.239(4) 0.471(3) 0.093(3) 0.10(2) Uiso 1 1 d D . . . .

loop_
_atom_site_aniso_label
_atom_site_aniso_U_11
_atom_site_aniso_U_22
_atom_site_aniso_U_33
_atom_site_aniso_U_23
_atom_site_aniso_U_13
_atom_site_aniso_U_12
S1S2 0.0533(7) 0.0804(9) 0.0737(8) -0.0196(6) -0.0159(6) -0.0117(6)
S1S3 0.0659(7) 0.0568(7) 0.1018(10) -0.0119(6) -0.0328(7) -0.0139(6)
S1S1 0.0843(8) 0.0859(9) 0.0705(8) -0.0112(7) -0.0220(7) -0.0442(7)
O1M2 0.0508(15) 0.0482(16) 0.0593(17) -0.0129(13) -0.0148(13) -0.0070(12)
O1E3 0.0501(15) 0.0634(18) 0.0478(16) -0.0110(13) -0.0120(13) -0.0134(13)
O1M1 0.0575(16) 0.0697(19) 0.0458(16) -0.0134(13) -0.0100(13) -0.0242(14)
O1E2 0.0470(16) 0.072(2) 0.0525(17) -0.0105(14) -0.0122(13) -0.0111(13)
O1E1 0.0531(16) 0.0541(17) 0.0652(18) -0.0120(14) -0.0193(14) -0.0144(13)
O1M3 0.0521(16) 0.0636(19) 0.076(2) -0.0130(15) -0.0264(15) -0.0118(14)
O2E1 0.084(2) 0.072(2) 0.071(2) -0.0045(16) -0.0267(18) -0.0333(18)
O2S2 0.073(2) 0.078(2) 0.095(3) -0.025(2) -0.0205(19) -0.0090(17)
O2S1 0.116(3) 0.099(3) 0.071(2) -0.023(2) -0.026(2) -0.052(2)
O1S3 0.076(2) 0.068(2) 0.143(4) -0.038(2) -0.038(2) -0.0048(18)
O1S2 0.0460(17) 0.117(3) 0.090(3) -0.015(2) -0.0212(17) -0.0153(18)
O1S1 0.117(3) 0.092(3) 0.081(2) 0.006(2) -0.027(2) -0.070(2)
N1S2 0.052(2) 0.077(3) 0.062(2) -0.020(2) -0.0177(18) -0.0139(18)
N1S3 0.055(2) 0.062(2) 0.072(2) -0.0091(18) -0.0218(19) -0.0156(18)
O2S3 0.088(2) 0.083(3) 0.121(3) 0.015(2) -0.044(2) -0.049(2)
N1S1 0.072(2) 0.072(3) 0.067(3) -0.007(2) -0.022(2) -0.033(2)
O2E3 0.095(3) 0.099(3) 0.085(3) 0.011(2) -0.037(2) -0.036(2)
O1W3 0.079(2) 0.111(3) 0.090(3) -0.020(2) -0.015(2) -0.031(2)
C3E3 0.045(2) 0.062(3) 0.044(2) -0.0148(19) -0.0116(18) -0.011(2)
C3M2 0.043(2) 0.044(2) 0.051(2) -0.0145(18) -0.0173(18) -0.0032(16)
C2M1 0.049(2) 0.056(2) 0.055(3) -0.020(2) -0.018(2) -0.0125(19)
O1W1 0.109(3) 0.107(3) 0.071(2) -0.013(2) -0.026(2) -0.038(2)
C4E3 0.046(2) 0.058(3) 0.043(2) -0.0151(18) -0.0128(18) -0.0024(19)
C2E3 0.044(2) 0.056(2) 0.050(2) -0.0146(19) -0.0173(19) -0.0043(19)
C2E1 0.044(2) 0.055(2) 0.051(2) -0.0181(19) -0.0103(18) -0.0091(18)
C3E2 0.046(2) 0.058(2) 0.046(2) -0.0098(18) -0.0125(18) -0.0124(18)
C3M1 0.049(2) 0.059(3) 0.050(2) -0.0165(19) -0.0152(19) -0.0172(19)
C2M3 0.048(2) 0.051(2) 0.053(2) -0.0103(18) -0.0184(19) -0.0043(18)
O2E2 0.104(3) 0.094(3) 0.137(4) 0.016(2) -0.070(3) -0.052(2)
C4M1 0.055(2) 0.057(2) 0.050(2) -0.0133(19) -0.018(2) -0.0147(19)
C3M3 0.050(2) 0.052(2) 0.057(3) -0.0054(19) -0.024(2) -0.0081(18)
C4M2 0.042(2) 0.054(2) 0.054(2) -0.0155(19) -0.0160(18) -0.0075(17)
C4E2 0.049(2) 0.060(2) 0.041(2) -0.0110(18) -0.0121(18) -0.0115(19)
C1M3 0.049(2) 0.056(2) 0.055(2) -0.015(2) -0.020(2) -0.0012(18)
C5E2 0.051(2) 0.054(2) 0.048(2) -0.0151(18) -0.0133(19) -0.0066(19)
C4M3 0.053(2) 0.050(2) 0.055(3) -0.0069(19) -0.019(2) -0.0048(18)
O1W2 0.150(3) 0.098(3) 0.101(3) 0.004(2) -0.070(3) -0.065(3)
C5M1 0.048(2) 0.063(3) 0.054(3) -0.018(2) -0.011(2) -0.0152(19)
C3E1 0.041(2) 0.046(2) 0.063(3) -0.0162(19) -0.0155(19) -0.0060(17)
C5M3 0.063(3) 0.051(2) 0.054(3) -0.0156(19) -0.021(2) -0.005(2)
C5M2 0.049(2) 0.060(3) 0.052(2) -0.018(2) -0.0159(19) -0.0045(19)
C0E1 0.058(3) 0.063(3) 0.059(3) -0.019(2) -0.009(2) -0.020(2)
C0M3 0.054(2) 0.046(2) 0.056(2) -0.0115(18) -0.022(2) -0.0074(18)
C0E3 0.053(2) 0.059(3) 0.055(3) -0.011(2) -0.020(2) -0.011(2)
C0M2 0.058(2) 0.054(2) 0.053(3) -0.015(2) -0.018(2) -0.0065(19)
C5E3 0.051(2) 0.057(3) 0.051(2) -0.0128(19) -0.018(2) -0.005(2)
C4ME 0.044(2) 0.059(3) 0.053(2) -0.0123(19) -0.0144(19) -0.0018(18)
C4E1 0.042(2) 0.053(2) 0.054(2) -0.0159(19) -0.0141(18) -0.0067(18)
C2M2 0.046(2) 0.053(2) 0.056(2) -0.0153(19) -0.0189(19) -0.0111(18)
C2E2 0.055(2) 0.056(2) 0.048(2) -0.0100(19) -0.0159(19) -0.0107(19)
C0M1 0.056(2) 0.056(3) 0.050(2) -0.0139(19) -0.014(2) -0.017(2)
C5E1 0.054(2) 0.064(3) 0.052(3) -0.013(2) -0.015(2) -0.017(2)
C6ME 0.050(2) 0.058(3) 0.057(3) -0.014(2) -0.019(2) -0.0073(19)
C0E2 0.049(2) 0.064(3) 0.046(2) -0.0104(19) -0.0130(19) -0.013(2)
C1M1 0.054(2) 0.056(2) 0.056(3) -0.013(2) -0.017(2) -0.0150(19)
C1E1 0.049(2) 0.065(3) 0.053(2) -0.019(2) -0.0090(19) -0.015(2)
C1E2 0.059(3) 0.065(3) 0.056(3) -0.012(2) -0.022(2) -0.018(2)
C1ME 0.051(2) 0.062(3) 0.052(2) -0.023(2) -0.0143(19) -0.0087(19)
C1M2 0.059(2) 0.057(3) 0.054(3) -0.010(2) -0.022(2) -0.013(2)
C6M1 0.062(3) 0.071(3) 0.059(3) -0.016(2) -0.001(2) -0.027(2)
C6E1 0.063(3) 0.054(3) 0.074(3) -0.012(2) -0.030(2) -0.011(2)
C1E3 0.043(2) 0.063(3) 0.062(3) -0.016(2) -0.017(2) -0.005(2)
C3ME 0.051(2) 0.060(3) 0.056(3) -0.017(2) -0.008(2) -0.0161(19)
C5ME 0.051(2) 0.058(3) 0.066(3) -0.015(2) -0.012(2) -0.007(2)
C2ME 0.058(2) 0.058(3) 0.052(2) -0.018(2) -0.014(2) -0.012(2)
C6M3 0.064(3) 0.062(3) 0.065(3) -0.016(2) -0.027(2) -0.012(2)
C0S3 0.070(3) 0.065(3) 0.073(3) -0.019(2) -0.019(3) -0.021(2)
C1MT 0.067(3) 0.095(4) 0.045(3) -0.024(2) -0.006(2) -0.025(3)
C6M2 0.078(3) 0.051(3) 0.064(3) -0.015(2) -0.026(2) -0.001(2)
C0S2 0.048(2) 0.093(4) 0.062(3) -0.026(3) -0.007(2) -0.014(2)
C6E2 0.051(2) 0.065(3) 0.071(3) -0.014(2) -0.021(2) -0.011(2)
C2MT 0.078(3) 0.052(3) 0.067(3) -0.009(2) -0.021(2) -0.018(2)
C6E3 0.063(3) 0.086(4) 0.050(3) -0.009(2) -0.004(2) -0.017(2)
C1S3 0.064(3) 0.071(3) 0.086(4) -0.022(3) -0.024(3) -0.016(2)
C3MT 0.064(3) 0.076(3) 0.077(3) -0.010(3) -0.040(3) -0.007(2)
C7E1 0.088(3) 0.063(3) 0.074(3) -0.005(2) -0.041(3) -0.021(3)
C3S3 0.098(4) 0.072(3) 0.072(4) -0.027(3) -0.032(3) -0.016(3)
C0S1 0.071(3) 0.100(4) 0.066(3) -0.008(3) -0.025(3) -0.047(3)
C1S1 0.076(3) 0.096(4) 0.070(3) -0.015(3) -0.026(3) -0.036(3)
C5S3 0.072(3) 0.093(4) 0.078(4) -0.023(3) -0.021(3) -0.026(3)
C7E2 0.073(3) 0.072(4) 0.105(4) -0.007(3) -0.036(3) -0.020(3)
C2S1 0.083(3) 0.104(4) 0.069(3) -0.019(3) -0.020(3) -0.048(3)
C4S2 0.076(3) 0.086(4) 0.076(4) -0.006(3) -0.017(3) -0.029(3)
C8M2 0.070(3) 0.066(3) 0.092(4) -0.021(3) -0.033(3) 0.008(2)
C2S3 0.075(3) 0.076(3) 0.089(4) -0.029(3) -0.036(3) -0.006(3)
C4S1 0.091(4) 0.091(4) 0.070(3) 0.002(3) -0.032(3) -0.040(3)
C3S2 0.057(3) 0.107(5) 0.067(3) -0.021(3) -0.010(2) -0.015(3)
C5S2 0.071(3) 0.087(4) 0.084(4) -0.018(3) -0.023(3) -0.027(3)
C3S1 0.076(3) 0.087(4) 0.081(4) -0.006(3) -0.022(3) -0.045(3)
C7E3 0.069(3) 0.106(5) 0.070(3) 0.002(3) -0.016(3) -0.027(3)
C5S1 0.090(4) 0.094(4) 0.070(3) -0.012(3) -0.030(3) -0.037(3)
C2S2 0.087(4) 0.106(5) 0.078(4) -0.035(4) -0.029(3) -0.003(3)
C1S2 0.084(4) 0.096(4) 0.079(4) -0.026(3) -0.023(3) -0.009(3)
C4S3 0.090(4) 0.108(5) 0.075(4) -0.023(3) -0.026(3) -0.032(3)
C8M1 0.109(4) 0.104(5) 0.060(3) -0.022(3) 0.004(3) -0.049(4)
C7M2 0.112(4) 0.059(3) 0.123(5) -0.015(3) -0.064(4) -0.017(3)
C8E1 0.103(4) 0.088(4) 0.093(4) -0.002(3) -0.033(3) -0.046(3)
C7M3 0.129(5) 0.141(6) 0.090(5) 0.015(4) -0.064(4) -0.069(5)
C6S1 0.101(4) 0.090(4) 0.107(5) -0.007(3) -0.030(4) -0.042(4)
C6S2 0.082(4) 0.128(6) 0.080(4) -0.006(4) -0.027(3) -0.016(4)
C9M1 0.101(4) 0.165(7) 0.103(5) -0.022(5) 0.008(4) -0.087(5)
C9E1 0.095(4) 0.142(6) 0.106(5) -0.018(4) -0.031(4) -0.054(4)
C9M2 0.148(5) 0.069(4) 0.071(4) -0.022(3) -0.002(4) 0.020(4)
C8E3 0.110(5) 0.113(5) 0.127(6) -0.016(4) -0.048(4) -0.051(4)
C8M3 0.106(4) 0.085(4) 0.131(6) -0.011(4) -0.049(4) -0.041(3)
C7M1 0.124(5) 0.085(5) 0.099(5) 0.020(4) 0.023(4) -0.025(4)
C9M3 0.058(3) 0.176(8) 0.232(10) -0.134(8) -0.049(5) -0.002(4)
C6S3 0.145(5) 0.100(5) 0.105(5) -0.016(4) -0.072(4) -0.024(4)
C9E3 0.107(5) 0.085(5) 0.185(8) -0.006(5) -0.052(5) -0.031(4)
C9E2 0.142(14) 0.111(12) 0.19(2) 0.009(13) -0.114(14) -0.057(11)
C8E2 0.140(14) 0.093(10) 0.18(2) 0.000(11) -0.103(13) -0.037(10)
C8E 0.29(3) 0.117(11) 0.152(15) 0.029(10) -0.157(17) -0.101(14)
C9E 0.33(3) 0.112(12) 0.160(16) 0.026(10) -0.154(18) -0.114(16)

loop_
_atom_type_symbol
_atom_type_description
_atom_type_scat_dispersion_real
_atom_type_scat_dispersion_imag
_atom_type_scat_source
C C 0.0181 0.0091 'International Tables Vol C Tables 4.2.6.8 and 6.1.1.4'
H H 0.0000 0.0000 'International Tables Vol C Tables 4.2.6.8 and 6.1.1.4'
N N 0.0311 0.0180 'International Tables Vol C Tables 4.2.6.8 and 6.1.1.4'
O O 0.0492 0.0322 'International Tables Vol C Tables 4.2.6.8 and 6.1.1.4'
S S 0.3331 0.5567 'International Tables Vol C Tables 4.2.6.8 and 6.1.1.4'

loop_
_geom_angle_atom_site_label_1
_geom_angle_atom_site_label_2
_geom_angle_atom_site_label_3
_geom_angle
_geom_angle_site_symmetry_1
_geom_angle_site_symmetry_3
_geom_angle_publ_flag
O2S2 S1S2 O1S2 118.6(2) . . ?
O2S2 S1S2 N1S2 110.4(2) . . ?
O2S2 S1S2 C0S2 106.8(2) . . ?
O1S2 S1S2 N1S2 105.5(2) . . ?
O1S2 S1S2 C0S2 109.8(2) . . ?
N1S2 S1S2 C0S2 105.0(2) . . ?
O1S3 S1S3 N1S3 107.1(2) . . ?
O1S3 S1S3 O2S3 120.8(3) . . ?
O1S3 S1S3 C0S3 106.8(3) . . ?
N1S3 S1S3 C0S3 108.4(2) . . ?
O2S3 S1S3 N1S3 105.8(2) . . ?
O2S3 S1S3 C0S3 107.4(2) . . ?
O2S1 S1S1 N1S1 110.9(2) . . ?
O2S1 S1S1 C0S1 107.3(2) . . ?
O1S1 S1S1 O2S1 118.5(2) . . ?
O1S1 S1S1 N1S1 104.7(2) . . ?
O1S1 S1S1 C0S1 108.8(3) . . ?
N1S1 S1S1 C0S1 105.8(2) . . ?
C3M2 O1M2 C2MT 115.1(3) . . ?
C3E3 O1E3 C6E3 113.5(3) . . ?
C3M1 O1M1 C1MT 113.9(3) . . ?
C3E2 O1E2 C6E2 116.8(3) . . ?
C3E1 O1E1 C6E1 114.1(3) . . ?
C3M3 O1M3 C3MT 113.5(3) . . ?
C7E1 O2E1 C8E1 112.2(4) . . ?
C0E2 N1S2 S1S2 124.5(3) . . ?
C0E3 N1S3 S1S3 119.9(3) . . ?
C0E1 N1S1 S1S1 124.4(3) . . ?
C7E3 O2E3 C8E3 114.3(4) . . ?
O1E3 C3E3 C2E3 117.7(4) . . ?
C4E3 C3E3 O1E3 120.3(3) . . ?
C4E3 C3E3 C2E3 121.9(4) . . ?
O1M2 C3M2 C4M2 121.2(4) . . ?
O1M2 C3M2 C2M2 117.4(3) . . ?
C2M2 C3M2 C4M2 121.2(3) . . ?
C3M1 C2M1 C1M1 118.7(3) . . ?
C3M1 C2M1 C1ME 121.8(4) . . ?
C1M1 C2M1 C1ME 119.5(4) . . ?
C3E3 C4E3 C5E3 118.9(3) . . ?
C3E3 C4E3 C4ME 121.2(4) . . ?
C5E3 C4E3 C4ME 119.7(4) . . ?
C3E3 C2E3 C5ME 118.1(4) . . ?
C1E3 C2E3 C3E3 117.7(4) . . ?
C1E3 C2E3 C5ME 124.2(3) . . ?
C3E1 C2E1 C1ME 121.4(4) . . ?
C1E1 C2E1 C3E1 118.5(4) . . ?
C1E1 C2E1 C1ME 120.1(4) . . ?
O1E2 C3E2 C4E2 119.4(4) . . ?
O1E2 C3E2 C2E2 118.9(3) . . ?
C2E2 C3E2 C4E2 121.3(3) . . ?
O1M1 C3M1 C4M1 118.3(4) . . ?
C2M1 C3M1 O1M1 119.2(3) . . ?
C2M1 C3M1 C4M1 122.5(4) . . ?
C3M3 C2M3 C1M3 118.7(4) . . ?
C3M3 C2M3 C6ME 120.2(4) . . ?
C1M3 C2M3 C6ME 121.2(3) . . ?
C8E2 O2E2 C7E2 119.0(8) . . ?
C8E O2E2 C7E2 119.3(8) . . ?
C3M1 C4M1 C2ME 120.8(4) . . ?
C5M1 C4M1 C3M1 116.5(4) . . ?
C5M1 C4M1 C2ME 122.7(4) . . ?
C2M3 C3M3 O1M3 118.3(4) . . ?
C2M3 C3M3 C4M3 121.6(4) . . ?
C4M3 C3M3 O1M3 120.1(3) . . ?
C3M2 C4M2 C4ME 121.7(3) . . ?
C5M2 C4M2 C3M2 118.0(4) . . ?
C5M2 C4M2 C4ME 120.2(4) . . ?
C3E2 C4E2 C3ME 121.1(3) . . ?
C5E2 C4E2 C3E2 118.9(4) . . ?
C5E2 C4E2 C3ME 119.9(4) . . ?
C0M3 C1M3 C2M3 122.0(4) . . ?
C4E2 C5E2 C0E2 120.6(4) . . ?
C3M3 C4M3 C5M3 117.4(4) . . ?
C3M3 C4M3 C5ME 121.4(4) . . ?
C5M3 C4M3 C5ME 121.1(4) . . ?
C0M1 C5M1 C4M1 123.4(4) . . ?
C2E1 C3E1 O1E1 118.5(3) . . ?
C2E1 C3E1 C4E1 121.8(4) . . ?
C4E1 C3E1 O1E1 119.4(4) . . ?
C0M3 C5M3 C4M3 122.8(4) . . ?
C4M2 C5M2 C0M2 123.1(4) . . ?
C5E1 C0E1 N1S1 123.7(4) . . ?
C5E1 C0E1 C1E1 118.9(4) . . ?
C1E1 C0E1 N1S1 117.4(4) . . ?
C1M3 C0M3 C6M3 123.1(4) . . ?
C5M3 C0M3 C1M3 117.2(4) . . ?
C5M3 C0M3 C6M3 119.7(4) . . ?
C5E3 C0E3 N1S3 119.5(4) . . ?
C1E3 C0E3 N1S3 120.4(4) . . ?
C1E3 C0E3 C5E3 120.0(4) . . ?
C5M2 C0M2 C1M2 116.1(4) . . ?
C5M2 C0M2 C6M2 122.6(4) . . ?
C1M2 C0M2 C6M2 121.1(4) . . ?
C0E3 C5E3 C4E3 119.7(4) . . ?
C4M2 C4ME C4E3 113.5(3) . . ?
C3E1 C4E1 C6ME 121.6(4) . . ?
C5E1 C4E1 C3E1 118.1(4) . . ?
C5E1 C4E1 C6ME 120.2(4) . . ?
C3M2 C2M2 C1M2 118.3(4) . . ?
C3M2 C2M2 C3ME 120.7(4) . . ?
C1M2 C2M2 C3ME 120.9(4) . . ?
C3E2 C2E2 C2ME 120.7(4) . . ?
C1E2 C2E2 C3E2 118.4(4) . . ?
C1E2 C2E2 C2ME 120.8(4) . . ?
C5M1 C0M1 C1M1 117.5(4) . . ?
C5M1 C0M1 C6M1 121.4(4) . . ?
C1M1 C0M1 C6M1 121.1(4) . . ?
C4E1 C5E1 C0E1 121.7(4) . . ?
C4E1 C6ME C2M3 113.8(4) . . ?
C5E2 C0E2 N1S2 122.1(4) . . ?
C5E2 C0E2 C1E2 119.9(4) . . ?
C1E2 C0E2 N1S2 117.9(4) . . ?
C0M1 C1M1 C2M1 121.5(4) . . ?
C2E1 C1E1 C0E1 121.0(4) . . ?
C2E2 C1E2 C0E2 120.8(4) . . ?
C2M1 C1ME C2E1 110.2(3) . . ?
C2M2 C1M2 C0M2 123.1(4) . . ?
C8M1 C6M1 C0M1 109.4(4) . . ?
C8M1 C6M1 C9M1 108.2(5) . . ?
C9M1 C6M1 C0M1 108.9(4) . . ?
C7M1 C6M1 C0M1 112.8(4) . . ?
C7M1 C6M1 C8M1 108.9(5) . . ?
C7M1 C6M1 C9M1 108.6(6) . . ?
O1E1 C6E1 C7E1 108.1(4) . . ?
C0E3 C1E3 C2E3 121.7(4) . . ?
C2M2 C3ME C4E2 113.9(3) . . ?
C4M3 C5ME C2E3 115.5(4) . . ?
C2E2 C2ME C4M1 116.2(4) . . ?
C0M3 C6M3 C8M3 107.7(4) . . ?
C7M3 C6M3 C0M3 110.2(4) . . ?
C7M3 C6M3 C8M3 105.1(5) . . ?
C9M3 C6M3 C0M3 112.6(4) . . ?
C9M3 C6M3 C7M3 112.1(5) . . ?
C9M3 C6M3 C8M3 108.8(5) . . ?
C1S3 C0S3 S1S3 119.9(4) . . ?
C5S3 C0S3 S1S3 121.0(4) . . ?
C5S3 C0S3 C1S3 119.2(5) . . ?
C0M2 C6M2 C8M2 110.6(4) . . ?
C7M2 C6M2 C0M2 108.5(4) . . ?
C7M2 C6M2 C8M2 109.2(5) . . ?
C7M2 C6M2 C9M2 109.3(5) . . ?
C9M2 C6M2 C0M2 112.0(4) . . ?
C9M2 C6M2 C8M2 107.2(4) . . ?
C5S2 C0S2 S1S2 120.2(4) . . ?
C1S2 C0S2 S1S2 120.4(5) . . ?
C1S2 C0S2 C5S2 119.3(5) . . ?
O1E2 C6E2 C7E2 108.5(4) . . ?
O1E3 C6E3 C7E3 110.7(5) . . ?
C0S3 C1S3 C2S3 118.8(5) . . ?
O2E1 C7E1 C6E1 108.7(4) . . ?
C2S3 C3S3 C4S3 117.4(5) . . ?
C2S3 C3S3 C6S3 120.9(5) . . ?
C4S3 C3S3 C6S3 121.6(6) . . ?
C1S1 C0S1 S1S1 120.8(4) . . ?
C5S1 C0S1 S1S1 120.3(4) . . ?
C5S1 C0S1 C1S1 118.8(5) . . ?
C2S1 C1S1 C0S1 120.8(5) . . ?
C4S3 C5S3 C0S3 120.8(5) . . ?
O2E2 C7E2 C6E2 111.1(4) . . ?
C1S1 C2S1 C3S1 121.8(5) . . ?
C3S2 C4S2 C5S2 120.6(6) . . ?
C3S3 C2S3 C1S3 122.3(5) . . ?
C3S1 C4S1 C5S1 122.3(5) . . ?
C4S2 C3S2 C6S2 121.2(6) . . ?
C2S2 C3S2 C4S2 118.1(6) . . ?
C2S2 C3S2 C6S2 120.6(6) . . ?
C0S2 C5S2 C4S2 120.2(5) . . ?
C2S1 C3S1 C4S1 116.6(5) . . ?
C2S1 C3S1 C6S1 121.8(5) . . ?
C4S1 C3S1 C6S1 121.6(5) . . ?
O2E3 C7E3 C6E3 110.0(4) . . ?
C0S1 C5S1 C4S1 119.6(5) . . ?
C3S2 C2S2 C1S2 122.6(6) . . ?
C0S2 C1S2 C2S2 119.2(6) . . ?
C5S3 C4S3 C3S3 121.4(6) . . ?
O2E1 C8E1 C9E1 109.7(5) . . ?
O2E3 C8E3 C9E3 109.2(6) . . ?
O2E2 C8E2 C9E2 117.0(14) . . ?
O2E2 C8E C9E 109.8(15) . . ?

loop_
_geom_bond_atom_site_label_1
_geom_bond_atom_site_label_2
_geom_bond_distance
_geom_bond_site_symmetry_2
_geom_bond_publ_flag
S1S2 O2S2 1.424(4) . ?
S1S2 O1S2 1.435(3) . ?
S1S2 N1S2 1.610(4) . ?
S1S2 C0S2 1.747(6) . ?
S1S3 O1S3 1.415(4) . ?
S1S3 N1S3 1.621(4) . ?
S1S3 O2S3 1.435(4) . ?
S1S3 C0S3 1.751(5) . ?
S1S1 O2S1 1.434(4) . ?
S1S1 O1S1 1.428(4) . ?
S1S1 N1S1 1.610(4) . ?
S1S1 C0S1 1.754(6) . ?
O1M2 C3M2 1.383(5) . ?
O1M2 C2MT 1.444(5) . ?
O1E3 C3E3 1.381(5) . ?
O1E3 C6E3 1.443(5) . ?
O1M1 C3M1 1.400(5) . ?
O1M1 C1MT 1.432(5) . ?
O1E2 C3E2 1.385(4) . ?
O1E2 C6E2 1.436(5) . ?
O1E1 C3E1 1.402(5) . ?
O1E1 C6E1 1.438(5) . ?
O1M3 C3M3 1.399(5) . ?
O1M3 C3MT 1.434(6) . ?
O2E1 C7E1 1.433(5) . ?
O2E1 C8E1 1.444(6) . ?
N1S2 C0E2 1.428(5) . ?
N1S3 C0E3 1.448(6) . ?
N1S1 C0E1 1.435(6) . ?
O2E3 C7E3 1.430(7) . ?
O2E3 C8E3 1.431(8) . ?
C3E3 C4E3 1.379(6) . ?
C3E3 C2E3 1.404(5) . ?
C3M2 C4M2 1.400(6) . ?
C3M2 C2M2 1.385(6) . ?
C2M1 C3M1 1.373(6) . ?
C2M1 C1M1 1.397(6) . ?
C2M1 C1ME 1.515(5) . ?
C4E3 C5E3 1.400(6) . ?
C4E3 C4ME 1.524(5) . ?
C2E3 C1E3 1.382(6) . ?
C2E3 C5ME 1.520(6) . ?
C2E1 C3E1 1.388(6) . ?
C2E1 C1E1 1.383(6) . ?
C2E1 C1ME 1.521(6) . ?
C3E2 C4E2 1.397(6) . ?
C3E2 C2E2 1.396(6) . ?
C3M1 C4M1 1.405(5) . ?
C2M3 C3M3 1.375(5) . ?
C2M3 C1M3 1.394(6) . ?
C2M3 C6ME 1.507(6) . ?
O2E2 C7E2 1.409(7) . ?
O2E2 C8E2 1.389(13) . ?
O2E2 C8E 1.330(13) . ?
C4M1 C5M1 1.391(6) . ?
C4M1 C2ME 1.516(6) . ?
C3M3 C4M3 1.392(6) . ?
C4M2 C5M2 1.390(6) . ?
C4M2 C4ME 1.502(6) . ?
C4E2 C5E2 1.384(5) . ?
C4E2 C3ME 1.514(6) . ?
C1M3 C0M3 1.387(6) . ?
C5E2 C0E2 1.386(6) . ?
C4M3 C5M3 1.398(6) . ?
C4M3 C5ME 1.502(5) . ?
C5M1 C0M1 1.388(6) . ?
C3E1 C4E1 1.399(6) . ?
C5M3 C0M3 1.383(5) . ?
C5M2 C0M2 1.391(6) . ?
C0E1 C5E1 1.391(6) . ?
C0E1 C1E1 1.393(6) . ?
C0M3 C6M3 1.535(6) . ?
C0E3 C5E3 1.396(5) . ?
C0E3 C1E3 1.373(6) . ?
C0M2 C1M2 1.400(6) . ?
C0M2 C6M2 1.527(6) . ?
C4E1 C5E1 1.372(6) . ?
C4E1 C6ME 1.506(6) . ?
C2M2 C1M2 1.387(6) . ?
C2M2 C3ME 1.510(6) . ?
C2E2 C1E2 1.388(6) . ?
C2E2 C2ME 1.509(6) . ?
C0M1 C1M1 1.395(5) . ?
C0M1 C6M1 1.547(6) . ?
C0E2 C1E2 1.391(6) . ?
C6M1 C8M1 1.527(7) . ?
C6M1 C9M1 1.535(8) . ?
C6M1 C7M1 1.487(8) . ?
C6E1 C7E1 1.491(7) . ?
C6M3 C7M3 1.514(8) . ?
C6M3 C8M3 1.541(8) . ?
C6M3 C9M3 1.468(7) . ?
C0S3 C1S3 1.390(6) . ?
C0S3 C5S3 1.386(8) . ?
C6M2 C8M2 1.530(7) . ?
C6M2 C7M2 1.516(7) . ?
C6M2 C9M2 1.518(7) . ?
C0S2 C5S2 1.389(8) . ?
C0S2 C1S2 1.380(8) . ?
C6E2 C7E2 1.456(6) . ?
C6E3 C7E3 1.480(8) . ?
C1S3 C2S3 1.401(8) . ?
C3S3 C2S3 1.369(8) . ?
C3S3 C4S3 1.396(7) . ?
C3S3 C6S3 1.511(8) . ?
C0S1 C1S1 1.385(7) . ?
C0S1 C5S1 1.382(7) . ?
C1S1 C2S1 1.380(8) . ?
C5S3 C4S3 1.365(8) . ?
C2S1 C3S1 1.389(7) . ?
C4S2 C3S2 1.395(8) . ?
C4S2 C5S2 1.395(8) . ?
C4S1 C3S1 1.391(8) . ?
C4S1 C5S1 1.395(8) . ?
C3S2 C2S2 1.355(9) . ?
C3S2 C6S2 1.513(8) . ?
C3S1 C6S1 1.493(8) . ?
C2S2 C1S2 1.401(9) . ?
C8E1 C9E1 1.484(8) . ?
C8E3 C9E3 1.499(9) . ?
C9E2 C8E2 1.419(17) . ?
C8E C9E 1.461(15) . ?
